data_4130965
loop_
_publ_author_name
'Davis, Holly J.'
'Mihai, Madalina T.'
'Phipps, Robert J.'

_publ_section_title
;
 Ion Pair-Directed Regiocontrol in Transition-Metal Catalysis: A
 Meta-Selective C-H Borylation of Aromatic Quaternary Ammonium Salts.
;
_journal_issue 39
_journal_name_full 'Journal of the American Chemical Society'
_journal_page_first 12759
_journal_page_last 12762
_journal_paper_doi 10.1021/jacs.6b08164
_journal_volume 138
_journal_year 2016
_chemical_formula_moiety 'C21 H35 B2 F N O4 +, C7 H7 O3 S -, 2(C H2 Cl2)'
_chemical_formula_sum 'C30 H46 B2 Cl4 F N O7 S'
_chemical_formula_weight 747.16
_space_group_crystal_system monoclinic
_space_group_IT_number 12
_space_group_name_Hall '-C 2y'
_space_group_name_H-M_alt 'C 1 2/m 1'
_atom_sites_solution_hydrogens mixed
_audit_creation_method SHELXL-2014/7
_cell_angle_alpha 90
_cell_angle_beta 106.700(3)
_cell_angle_gamma 90
_cell_formula_units_Z 4
_cell_length_a 33.5416(10)
_cell_length_b 7.4594(2)
_cell_length_c 15.8608(5)
_cell_measurement_reflns_used 9438
_cell_measurement_temperature 180(2)
_cell_measurement_theta_max 66.72
_cell_measurement_theta_min 2.75
_cell_volume 3801.0(2)
_computing_cell_refinement 'SAINT (Bruker, 2014)'
_computing_data_collection 'APEX2 (Bruker, 2014)'
_computing_data_reduction SAINT
_computing_molecular_graphics 'Mercury (Macrae et al., 2008)'
_computing_publication_material SHELXL
_computing_structure_refinement 'SHELXL (Sheldrick, 2015)'
_computing_structure_solution 'SHELXT (Sheldrick, 2015)'
_diffrn_ambient_temperature 180(2)
_diffrn_measured_fraction_theta_full 0.997
_diffrn_measured_fraction_theta_max 0.997
_diffrn_measurement_device_type 'Bruker D8-QUEST PHOTON-100'
_diffrn_measurement_method '\w and \f-scans'
_diffrn_radiation_type CuK\a
_diffrn_radiation_wavelength 1.54178
_diffrn_reflns_av_R_equivalents 0.0471
_diffrn_reflns_av_unetI/netI 0.0366
_diffrn_reflns_Laue_measured_fraction_full 0.997
_diffrn_reflns_Laue_measured_fraction_max 0.997
_diffrn_reflns_limit_h_max 39
_diffrn_reflns_limit_h_min -39
_diffrn_reflns_limit_k_max 8
_diffrn_reflns_limit_k_min -8
_diffrn_reflns_limit_l_max 18
_diffrn_reflns_limit_l_min -18
_diffrn_reflns_number 18136
_diffrn_reflns_point_group_measured_fraction_full 0.997
_diffrn_reflns_point_group_measured_fraction_max 0.997
_diffrn_reflns_theta_full 66.915
_diffrn_reflns_theta_max 66.915
_diffrn_reflns_theta_min 2.751
_diffrn_source 'Incoatec I\mS Cu microsource'
_exptl_absorpt_coefficient_mu 3.740
_exptl_absorpt_correction_T_max 0.7528
_exptl_absorpt_correction_T_min 0.5600
_exptl_absorpt_correction_type multi-scan
_exptl_absorpt_process_details 'SADABS (Bruker, 2014)'
_exptl_crystal_colour colourless
_exptl_crystal_density_diffrn 1.306
_exptl_crystal_description plate
_exptl_crystal_F_000 1568
_exptl_crystal_size_max 0.220
_exptl_crystal_size_mid 0.200
_exptl_crystal_size_min 0.030
_refine_diff_density_max 0.831
_refine_diff_density_min -1.001
_refine_diff_density_rms 0.096
_refine_ls_extinction_method none
_refine_ls_goodness_of_fit_ref 1.057
_refine_ls_hydrogen_treatment constr
_refine_ls_matrix_type full
_refine_ls_number_parameters 326
_refine_ls_number_reflns 3644
_refine_ls_number_restraints 90
_refine_ls_restrained_S_all 1.065
_refine_ls_R_factor_all 0.1111
_refine_ls_R_factor_gt 0.0943
_refine_ls_shift/su_max 0.000
_refine_ls_shift/su_mean 0.000
_refine_ls_structure_factor_coef Fsqd
_refine_ls_weighting_details 'w=1/[\s^2^(Fo^2^)+(0.1615P)^2^+15.3069P] where P=(Fo^2^+2Fc^2^)/3'
_refine_ls_weighting_scheme calc
_refine_ls_wR_factor_gt 0.2727
_refine_ls_wR_factor_ref 0.2915
_reflns_Friedel_coverage 0.000
_reflns_number_gt 2857
_reflns_number_total 3644
_reflns_threshold_expression 'I > 2\s(I)'
_cod_data_source_file ja6b08164_si_001.cif
_cod_data_source_block RP_B1_0004
_cod_original_sg_symbol_H-M 'C 2/m'
_cod_database_code 4130965
_cambridge_user_name 'Holly Davis'
_cambridge_user_crsid hd308
_cambridge_supervisor_name 'Robert Phipps'
_cambridge_supervisor_crsid rjp71
_cambridge_crystallographer_name 'Andrew Bond'
_cambridge_crystallographer_crsid adb29
_cambridge_sample_id HD503A
_cambridge_data_id RP_B1_0004
_ccdc_publ_extra_info
;
_cambridge_sample_id HD503A
_cambridge_data_id RP_B1_0004
;
_shelx_space_group_comment
;
The symmetry employed for this shelxl refinement is uniquely defined
by the following loop, which should always be used as a source of
symmetry information in preference to the above space-group names.
They are only intended as comments.
;
_shelx_estimated_absorpt_t_min 0.493
_shelx_estimated_absorpt_t_max 0.896

loop_
_space_group_symop_operation_xyz
'x, y, z'
'-x, y, -z'
'x+1/2, y+1/2, z'
'-x+1/2, y+1/2, -z'
'-x, -y, -z'
'x, -y, z'
'-x+1/2, -y+1/2, -z'
'x+1/2, -y+1/2, z'

loop_
_atom_site_label
_atom_site_type_symbol
_atom_site_fract_x
_atom_site_fract_y
_atom_site_fract_z
_atom_site_U_iso_or_equiv
_atom_site_adp_type
_atom_site_occupancy
_atom_site_site_symmetry_order
_atom_site_calc_flag
_atom_site_refinement_flags_posn
_atom_site_refinement_flags_adp
_atom_site_refinement_flags_occupancy
_atom_site_disorder_assembly
_atom_site_disorder_group
F1 F 0.25846(9) 0.5000 0.8116(2) 0.0421(8) Uani 1 2 d S T P A .
N1 N 0.26906(13) 0.5000 0.6428(3) 0.0335(10) Uani 1 2 d S T P . .
B1 B 0.32360(17) 0.5000 0.9780(4) 0.0376(14) Uani 1 2 d DS T P . .
O1 O 0.28825(14) 0.4581(10) 0.9979(3) 0.044(3) Uani 0.5 1 d D . P A -1
O2 O 0.35542(15) 0.5499(8) 1.0492(3) 0.050(2) Uani 0.5 1 d D . P A -1
C9 C 0.3000(2) 0.4373(11) 1.0938(4) 0.049(3) Uani 0.5 1 d D . P A -1
C91 C 0.2630(2) 0.494(3) 1.1261(5) 0.073(3) Uani 0.5 1 d D U P A -1
H91A H 0.2704 0.4811 1.1902 0.109 Uiso 0.5 1 calc R U P A -1
H91B H 0.2561 0.6196 1.1102 0.109 Uiso 0.5 1 calc R U P A -1
H91C H 0.2390 0.4182 1.0987 0.109 Uiso 0.5 1 calc R U P A -1
C92 C 0.3086(5) 0.2359(15) 1.1095(10) 0.069(4) Uani 0.5 1 d D U P A -1
H92A H 0.3168 0.2113 1.1728 0.104 Uiso 0.5 1 calc R U P A -1
H92B H 0.2834 0.1679 1.0805 0.104 Uiso 0.5 1 calc R U P A -1
H92C H 0.3312 0.2000 1.0852 0.104 Uiso 0.5 1 calc R U P A -1
C10 C 0.3386(2) 0.5574(12) 1.1244(4) 0.055(3) Uani 0.5 1 d D . P A -1
C101 C 0.3720(2) 0.486(3) 1.2041(5) 0.085(4) Uani 0.5 1 d D U P A -1
H10A H 0.3616 0.4889 1.2559 0.128 Uiso 0.5 1 calc R U P A -1
H10B H 0.3788 0.3617 1.1929 0.128 Uiso 0.5 1 calc R U P A -1
H10C H 0.3970 0.5600 1.2148 0.128 Uiso 0.5 1 calc R U P A -1
C102 C 0.3274(6) 0.7523(17) 1.1356(12) 0.094(6) Uani 0.5 1 d D U P A -1
H10D H 0.3160 0.7623 1.1857 0.141 Uiso 0.5 1 calc R U P A -1
H10E H 0.3525 0.8268 1.1462 0.141 Uiso 0.5 1 calc R U P A -1
H10F H 0.3067 0.7932 1.0820 0.141 Uiso 0.5 1 calc R U P A -1
B2 B 0.42508(19) 0.5000 0.7923(4) 0.0471(16) Uani 1 2 d DS T P . .
O3 O 0.45769(14) 0.463(3) 0.8641(3) 0.060(5) Uani 0.5 1 d D . P B -1
O4 O 0.43618(15) 0.515(8) 0.7181(3) 0.055(6) Uani 0.5 1 d D . P B -1
C11 C 0.4960(2) 0.476(3) 0.8386(5) 0.076(5) Uani 0.5 1 d D . P B -1
C111 C 0.5140(9) 0.290(3) 0.8665(18) 0.141(10) Uani 0.5 1 d D U P B -1
H11A H 0.5406 0.2777 0.8532 0.212 Uiso 0.5 1 calc R U P B -1
H11B H 0.5184 0.2749 0.9299 0.212 Uiso 0.5 1 calc R U P B -1
H11C H 0.4945 0.1987 0.8344 0.212 Uiso 0.5 1 calc R U P B -1
C112 C 0.5245(6) 0.623(2) 0.8894(13) 0.101(5) Uani 0.5 1 d D U P B -1
H11D H 0.5499 0.6278 0.8707 0.152 Uiso 0.5 1 calc R U P B -1
H11E H 0.5101 0.7386 0.8777 0.152 Uiso 0.5 1 calc R U P B -1
H11F H 0.5318 0.5969 0.9526 0.152 Uiso 0.5 1 calc R U P B -1
C12 C 0.4810(2) 0.480(3) 0.7380(5) 0.064(4) Uani 0.5 1 d D . P B -1
C121 C 0.4869(7) 0.292(2) 0.7059(17) 0.123(8) Uani 0.5 1 d D U P B -1
H12A H 0.5167 0.2660 0.7188 0.185 Uiso 0.5 1 calc R U P B -1
H12B H 0.4741 0.2040 0.7362 0.185 Uiso 0.5 1 calc R U P B -1
H12C H 0.4737 0.2839 0.6423 0.185 Uiso 0.5 1 calc R U P B -1
C122 C 0.4976(5) 0.621(2) 0.6870(10) 0.093(5) Uani 0.5 1 d D U P B -1
H12D H 0.5276 0.6045 0.6979 0.139 Uiso 0.5 1 calc R U P B -1
H12E H 0.4836 0.6085 0.6240 0.139 Uiso 0.5 1 calc R U P B -1
H12F H 0.4922 0.7412 0.7065 0.139 Uiso 0.5 1 calc R U P B -1
C1 C 0.30520(15) 0.5000 0.7242(3) 0.0295(10) Uani 1 2 d S T P A .
C2 C 0.29828(15) 0.5000 0.8066(3) 0.0297(11) Uani 1 2 d S T P . .
C3 C 0.33035(16) 0.5000 0.8847(3) 0.0337(11) Uani 1 2 d S T P A .
C4 C 0.37067(17) 0.5000 0.8778(4) 0.0398(13) Uani 1 2 d S T P . .
H4A H 0.3933 0.5000 0.9301 0.048 Uiso 1 2 calc R U P A .
C5 C 0.37895(17) 0.5000 0.7969(4) 0.0371(12) Uani 1 2 d S T P A .
C6 C 0.34605(17) 0.5000 0.7209(3) 0.0340(11) Uani 1 2 d S T P . .
H6A H 0.3515 0.5000 0.6654 0.041 Uiso 1 2 calc R U P A .
C7 C 0.28383(19) 0.5000 0.5607(3) 0.0441(14) Uani 1 2 d S T P . .
H7A H 0.2603 0.5000 0.5091 0.066 Uiso 1 2 d R U P . .
H7B H 0.2999 0.3938 0.5601 0.066 Uiso 1 1 d R U . . .
C8 C 0.24259(13) 0.3346(6) 0.6377(3) 0.0471(10) Uani 1 1 d . . . . .
H8A H 0.2324 0.3289 0.6897 0.071 Uiso 1 1 calc R U . . .
H8B H 0.2593 0.2278 0.6358 0.071 Uiso 1 1 calc R U . . .
H8C H 0.2189 0.3396 0.5845 0.071 Uiso 1 1 calc R U . . .
S1 S 0.15567(5) 0.5000 0.38849(11) 0.0525(5) Uani 1 2 d S T P . .
O11 O 0.2009(2) 0.5000 0.4069(4) 0.104(2) Uani 1 2 d S T P . .
O12 O 0.14217(18) 0.3391(6) 0.4169(3) 0.0949(15) Uani 1 1 d . . . . .
C17 C 0.13800(18) 0.5000 0.2729(4) 0.0431(14) Uani 1 2 d S T P . .
C18 C 0.1649(2) 0.5000 0.2217(5) 0.0576(17) Uani 1 2 d S T P . .
H18A H 0.1941 0.5000 0.2495 0.069 Uiso 1 2 calc R U P . .
C19 C 0.1506(2) 0.5000 0.1311(5) 0.0567(17) Uani 1 2 d S T P . .
H19A H 0.1700 0.5000 0.0977 0.068 Uiso 1 2 calc R U P . .
C20 C 0.1094(2) 0.5000 0.0891(5) 0.0624(18) Uani 1 2 d S T P . .
C21 C 0.0822(2) 0.5000 0.1395(6) 0.086(3) Uani 1 2 d S T P . .
H21A H 0.0531 0.5000 0.1111 0.103 Uiso 1 2 calc R U P . .
C22 C 0.0963(2) 0.5000 0.2308(5) 0.072(2) Uani 1 2 d S T P . .
H22A H 0.0768 0.5000 0.2641 0.086 Uiso 1 2 calc R U P . .
C23 C 0.0934(4) 0.5000 -0.0105(6) 0.102(3) Uani 1 2 d S T P . .
H23A H 0.0636 0.5000 -0.0291 0.153 Uiso 1 2 d R U P . .
H23B H 0.1035 0.3949 -0.0327 0.153 Uiso 1 1 d R U . . .
C1S C 0.1171(2) 0.0000 0.5082(5) 0.078(2) Uani 1 2 d DS T P . .
H1S H 0.1158 0.1073 0.4708 0.094 Uiso 1 1 d R U . . .
Cl1S Cl 0.16436(7) 0.0000 0.59286(13) 0.0765(7) Uani 1 2 d DS T P . .
Cl2S Cl 0.07429(8) 0.0000 0.55123(17) 0.1013(9) Uani 1 2 d DS T P . .
C2S C 0.4045(3) 0.0000 0.4430(8) 0.091(6) Uani 0.5 2 d DS TU P . .
H2S H 0.4028 0.1042 0.4774 0.110 Uiso 0.5 1 d R U P . .
C3S C 0.4138(5) 0.0000 0.3234(13) 0.23(2) Uani 0.5 2 d DS TU P . .
H3S H 0.4160 0.1044 0.2896 0.275 Uiso 0.5 1 d R U P . .
Cl3S Cl 0.3654(3) 0.0000 0.3443(4) 0.225(3) Uani 1 2 d DS T P . .
Cl4S Cl 0.4528(3) 0.0000 0.4248(12) 0.507(13) Uani 1 2 d DS T P . .

loop_
_atom_site_aniso_label
_atom_site_aniso_U_11
_atom_site_aniso_U_22
_atom_site_aniso_U_33
_atom_site_aniso_U_23
_atom_site_aniso_U_13
_atom_site_aniso_U_12
F1 0.0303(15) 0.065(2) 0.0344(16) 0.000 0.0146(12) 0.000
N1 0.036(2) 0.041(2) 0.023(2) 0.000 0.0090(17) 0.000
B1 0.040(3) 0.047(4) 0.029(3) 0.000 0.015(2) 0.000
O1 0.035(2) 0.073(8) 0.028(2) -0.001(2) 0.0159(18) -0.006(3)
O2 0.043(3) 0.084(7) 0.027(2) -0.008(3) 0.0156(19) -0.015(3)
C9 0.046(4) 0.082(7) 0.027(3) 0.007(3) 0.021(3) 0.002(4)
C91 0.056(4) 0.128(8) 0.044(4) 0.007(18) 0.030(3) 0.002(18)
C92 0.080(9) 0.079(8) 0.055(8) 0.025(6) 0.028(6) -0.008(7)
C10 0.057(5) 0.087(9) 0.025(3) -0.009(4) 0.021(3) -0.016(4)
C101 0.055(4) 0.169(11) 0.032(3) 0.010(12) 0.013(3) -0.021(13)
C102 0.133(14) 0.096(11) 0.062(10) -0.027(7) 0.043(10) -0.017(10)
B2 0.038(3) 0.066(5) 0.039(3) 0.000 0.014(3) 0.000
O3 0.030(2) 0.106(16) 0.046(3) 0.009(4) 0.0140(19) -0.001(4)
O4 0.034(2) 0.093(16) 0.042(2) 0.016(10) 0.0185(18) 0.010(8)
C11 0.032(3) 0.139(15) 0.060(5) 0.015(11) 0.018(3) 0.002(10)
C111 0.151(17) 0.146(17) 0.132(17) 0.036(13) 0.050(13) 0.027(13)
C112 0.083(9) 0.146(14) 0.079(9) -0.022(10) 0.031(8) -0.034(10)
C12 0.037(3) 0.107(11) 0.055(4) -0.016(10) 0.023(3) -0.021(9)
C121 0.097(12) 0.132(15) 0.155(16) -0.022(12) 0.058(10) 0.016(10)
C122 0.069(8) 0.145(13) 0.071(7) 0.017(8) 0.030(6) -0.034(9)
C1 0.031(2) 0.031(2) 0.025(2) 0.000 0.0062(19) 0.000
C2 0.031(3) 0.033(3) 0.028(2) 0.000 0.012(2) 0.000
C3 0.034(3) 0.041(3) 0.029(3) 0.000 0.014(2) 0.000
C4 0.034(3) 0.056(3) 0.028(3) 0.000 0.007(2) 0.000
C5 0.033(3) 0.049(3) 0.033(3) 0.000 0.015(2) 0.000
C6 0.040(3) 0.038(3) 0.028(2) 0.000 0.017(2) 0.000
C7 0.046(3) 0.068(4) 0.020(2) 0.000 0.011(2) 0.000
C8 0.049(2) 0.054(3) 0.036(2) -0.0051(18) 0.0084(17) -0.011(2)
S1 0.0583(10) 0.0433(9) 0.0492(9) 0.000 0.0047(7) 0.000
O11 0.069(4) 0.170(8) 0.060(4) 0.000 -0.004(3) 0.000
O12 0.170(5) 0.052(2) 0.067(2) 0.0058(19) 0.042(3) -0.012(3)
C17 0.037(3) 0.032(3) 0.054(4) 0.000 0.004(3) 0.000
C18 0.036(3) 0.063(4) 0.071(5) 0.000 0.010(3) 0.000
C19 0.052(4) 0.061(4) 0.062(4) 0.000 0.023(3) 0.000
C20 0.063(4) 0.064(4) 0.057(4) 0.000 0.011(3) 0.000
C21 0.038(4) 0.145(9) 0.064(5) 0.000 -0.002(3) 0.000
C22 0.040(4) 0.113(7) 0.061(4) 0.000 0.013(3) 0.000
C23 0.107(8) 0.133(9) 0.054(5) 0.000 0.005(5) 0.000
C1S 0.086(6) 0.101(7) 0.059(5) 0.000 0.038(4) 0.000
Cl1S 0.0842(14) 0.0943(15) 0.0639(12) 0.000 0.0417(10) 0.000
Cl2S 0.0796(15) 0.158(3) 0.0763(14) 0.000 0.0382(12) 0.000
C2S 0.096(9) 0.090(9) 0.095(9) 0.000 0.040(8) 0.000
C3S 0.22(3) 0.22(3) 0.24(3) 0.000 0.049(12) 0.000
Cl3S 0.293(8) 0.206(6) 0.158(5) 0.000 0.038(5) 0.000
Cl4S 0.359(16) 0.248(11) 1.04(4) 0.000 0.41(2) 0.000

loop_
_atom_type_symbol
_atom_type_description
_atom_type_scat_dispersion_real
_atom_type_scat_dispersion_imag
_atom_type_scat_source
C C 0.0181 0.0091 'International Tables Vol C Tables 4.2.6.8 and 6.1.1.4'
H H 0.0000 0.0000 'International Tables Vol C Tables 4.2.6.8 and 6.1.1.4'
B B 0.0090 0.0039 'International Tables Vol C Tables 4.2.6.8 and 6.1.1.4'
N N 0.0311 0.0180 'International Tables Vol C Tables 4.2.6.8 and 6.1.1.4'
O O 0.0492 0.0322 'International Tables Vol C Tables 4.2.6.8 and 6.1.1.4'
F F 0.0727 0.0534 'International Tables Vol C Tables 4.2.6.8 and 6.1.1.4'
S S 0.3331 0.5567 'International Tables Vol C Tables 4.2.6.8 and 6.1.1.4'
Cl Cl 0.3639 0.7018 'International Tables Vol C Tables 4.2.6.8 and 6.1.1.4'

loop_
_geom_angle_atom_site_label_1
_geom_angle_atom_site_label_2
_geom_angle_atom_site_label_3
_geom_angle
_geom_angle_site_symmetry_1
_geom_angle_site_symmetry_3
C1 N1 C8 111.4(3) . 6_565
C1 N1 C8 111.4(3) . .
C8 N1 C8 109.7(4) 6_565 .
C1 N1 C7 110.9(4) . .
C8 N1 C7 106.6(3) 6_565 .
C8 N1 C7 106.6(3) . .
O1 B1 O2 113.6(5) . .
O1 B1 C3 126.8(5) . .
O2 B1 C3 119.5(4) . .
B1 O1 C9 106.0(5) . .
B1 O2 C10 107.0(5) . .
O1 C9 C91 108.4(5) . .
O1 C9 C10 102.6(5) . .
C91 C9 C10 115.0(8) . .
O1 C9 C92 104.7(8) . .
C91 C9 C92 110.4(7) . .
C10 C9 C92 114.7(8) . .
C9 C91 H91A 109.5 . .
C9 C91 H91B 109.5 . .
H91A C91 H91B 109.5 . .
C9 C91 H91C 109.5 . .
H91A C91 H91C 109.5 . .
H91B C91 H91C 109.5 . .
C9 C92 H92A 109.5 . .
C9 C92 H92B 109.5 . .
H92A C92 H92B 109.5 . .
C9 C92 H92C 109.5 . .
H92A C92 H92C 109.5 . .
H92B C92 H92C 109.5 . .
O2 C10 C102 107.3(10) . .
O2 C10 C101 107.5(6) . .
C102 C10 C101 112.6(8) . .
O2 C10 C9 102.0(5) . .
C102 C10 C9 112.4(9) . .
C101 C10 C9 114.1(8) . .
C10 C101 H10A 109.5 . .
C10 C101 H10B 109.5 . .
H10A C101 H10B 109.5 . .
C10 C101 H10C 109.5 . .
H10A C101 H10C 109.5 . .
H10B C101 H10C 109.5 . .
C10 C102 H10D 109.5 . .
C10 C102 H10E 109.5 . .
H10D C102 H10E 109.5 . .
C10 C102 H10F 109.5 . .
H10D C102 H10F 109.5 . .
H10E C102 H10F 109.5 . .
O4 B2 O3 113.2(7) . .
O4 B2 C5 124.6(5) . .
O3 B2 C5 121.8(5) . .
B2 O3 C11 108.4(6) . .
B2 O4 C12 108.8(9) . .
O3 C11 C112 111.6(14) . .
O3 C11 C111 99.6(18) . .
C112 C11 C111 111.4(8) . .
O3 C11 C12 103.8(5) . .
C112 C11 C12 120.4(16) . .
C111 C11 C12 107.8(19) . .
C11 C111 H11A 109.5 . .
C11 C111 H11B 109.5 . .
H11A C111 H11B 109.5 . .
C11 C111 H11C 109.5 . .
H11A C111 H11C 109.5 . .
H11B C111 H11C 109.5 . .
C11 C112 H11D 109.5 . .
C11 C112 H11E 109.5 . .
H11D C112 H11E 109.5 . .
C11 C112 H11F 109.5 . .
H11D C112 H11F 109.5 . .
H11E C112 H11F 109.5 . .
O4 C12 C122 105.7(18) . .
O4 C12 C11 103.8(6) . .
C122 C12 C11 120.4(14) . .
O4 C12 C121 108(2) . .
C122 C12 C121 110.8(7) . .
C11 C12 C121 107.0(17) . .
C12 C121 H12A 109.5 . .
C12 C121 H12B 109.5 . .
H12A C121 H12B 109.5 . .
C12 C121 H12C 109.5 . .
H12A C121 H12C 109.5 . .
H12B C121 H12C 109.5 . .
C12 C122 H12D 109.5 . .
C12 C122 H12E 109.5 . .
H12D C122 H12E 109.5 . .
C12 C122 H12F 109.5 . .
H12D C122 H12F 109.5 . .
H12E C122 H12F 109.5 . .
C6 C1 C2 118.0(5) . .
C6 C1 N1 122.1(4) . .
C2 C1 N1 119.9(4) . .
F1 C2 C3 118.0(4) . .
F1 C2 C1 119.1(4) . .
C3 C2 C1 122.9(5) . .
C2 C3 C4 116.9(5) . .
C2 C3 B1 124.1(5) . .
C4 C3 B1 119.0(5) . .
C3 C4 C5 122.0(5) . .
C3 C4 H4A 119.0 . .
C5 C4 H4A 119.0 . .
C6 C5 C4 119.0(5) . .
C6 C5 B2 120.7(5) . .
C4 C5 B2 120.3(5) . .
C5 C6 C1 121.2(5) . .
C5 C6 H6A 119.4 . .
C1 C6 H6A 119.4 . .
N1 C7 H7A 109.8 . .
N1 C7 H7B 109.3 . .
H7A C7 H7B 108.6 . .
N1 C8 H8A 109.5 . .
N1 C8 H8B 109.5 . .
H8A C8 H8B 109.5 . .
N1 C8 H8C 109.5 . .
H8A C8 H8C 109.5 . .
H8B C8 H8C 109.5 . .
O12 S1 O12 117.7(4) . 6_565
O12 S1 O11 110.4(3) . .
O12 S1 O11 110.4(3) 6_565 .
O12 S1 C17 107.0(2) . .
O12 S1 C17 107.0(2) 6_565 .
O11 S1 C17 103.2(3) . .
C22 C17 C18 117.8(7) . .
C22 C17 S1 120.0(6) . .
C18 C17 S1 122.2(5) . .
C17 C18 C19 121.5(6) . .
C17 C18 H18A 119.2 . .
C19 C18 H18A 119.2 . .
C20 C19 C18 121.1(7) . .
C20 C19 H19A 119.5 . .
C18 C19 H19A 119.5 . .
C19 C20 C21 118.0(7) . .
C19 C20 C23 121.4(8) . .
C21 C20 C23 120.7(8) . .
C20 C21 C22 121.6(7) . .
C20 C21 H21A 119.2 . .
C22 C21 H21A 119.2 . .
C17 C22 C21 120.1(7) . .
C17 C22 H22A 119.9 . .
C21 C22 H22A 119.9 . .
C20 C23 H23A 110.3 . .
C20 C23 H23B 109.0 . .
H23A C23 H23B 109.5 . .
Cl1S C1S Cl2S 111.2(4) . .
Cl1S C1S H1S 109.4 . .
Cl2S C1S H1S 109.4 . .
Cl4S C2S Cl3S 110.6(8) . .
Cl4S C2S C3S 55.5(5) . .
Cl3S C2S C3S 55.1(5) . .
Cl4S C2S H2S 107.8 . .
Cl3S C2S H2S 111.2 . .
C3S C2S H2S 125.9 . .
Cl3S C3S Cl4S 108.3(8) . .
Cl3S C3S C2S 54.2(5) . .
Cl4S C3S C2S 54.1(5) . .
Cl3S C3S H3S 109.3 . .
Cl4S C3S H3S 110.7 . .
C2S C3S H3S 125.8 . .
C2S Cl3S C3S 70.6(7) . .
C2S Cl4S C3S 70.4(7) . .

loop_
_geom_bond_atom_site_label_1
_geom_bond_atom_site_label_2
_geom_bond_distance
_geom_bond_site_symmetry_2
F1 C2 1.361(6) .
N1 C1 1.496(6) .
N1 C8 1.509(5) 6_565
N1 C8 1.509(5) .
N1 C7 1.521(6) .
B1 O1 1.349(6) .
B1 O2 1.364(6) .
B1 C3 1.560(7) .
O1 C9 1.465(7) .
O2 C10 1.459(6) .
C9 C91 1.532(7) .
C9 C10 1.534(8) .
C9 C92 1.537(9) .
C91 H91A 0.9800 .
C91 H91B 0.9800 .
C91 H91C 0.9800 .
C92 H92A 0.9800 .
C92 H92B 0.9800 .
C92 H92C 0.9800 .
C10 C102 1.525(9) .
C10 C101 1.525(8) .
C101 H10A 0.9800 .
C101 H10B 0.9800 .
C101 H10C 0.9800 .
C102 H10D 0.9800 .
C102 H10E 0.9800 .
C102 H10F 0.9800 .
B2 O4 1.338(7) .
B2 O3 1.361(7) .
B2 C5 1.570(8) .
O3 C11 1.457(7) .
O4 C12 1.466(9) .
C11 C112 1.523(9) .
C11 C111 1.526(10) .
C11 C12 1.529(8) .
C111 H11A 0.9800 .
C111 H11B 0.9800 .
C111 H11C 0.9800 .
C112 H11D 0.9800 .
C112 H11E 0.9800 .
C112 H11F 0.9800 .
C12 C122 1.526(9) .
C12 C121 1.530(9) .
C121 H12A 0.9800 .
C121 H12B 0.9800 .
C121 H12C 0.9800 .
C122 H12D 0.9800 .
C122 H12E 0.9800 .
C122 H12F 0.9800 .
C1 C6 1.387(7) .
C1 C2 1.390(7) .
C2 C3 1.388(7) .
C3 C4 1.388(8) .
C4 C5 1.389(8) .
C4 H4A 0.9500 .
C5 C6 1.381(8) .
C6 H6A 0.9500 .
C7 H7A 0.9599 .
C7 H7B 0.9605 .
C8 H8A 0.9800 .
C8 H8B 0.9800 .
C8 H8C 0.9800 .
S1 O12 1.402(4) .
S1 O12 1.402(4) 6_565
S1 O11 1.460(7) .
S1 C17 1.757(7) .
C17 C22 1.366(9) .
C17 C18 1.377(10) .
C18 C19 1.378(11) .
C18 H18A 0.9500 .
C19 C20 1.348(10) .
C19 H19A 0.9500 .
C20 C21 1.374(12) .
C20 C23 1.515(12) .
C21 C22 1.389(12) .
C21 H21A 0.9500 .
C22 H22A 0.9500 .
C23 H23A 0.9600 .
C23 H23B 0.9600 .
C1S Cl1S 1.758(7) .
C1S Cl2S 1.759(6) .
C1S H1S 0.9901 .
C2S Cl4S 1.726(9) .
C2S Cl3S 1.728(9) .
C2S C3S 2.01(2) .
C2S H2S 0.9600 .
C3S Cl3S 1.748(10) .
C3S Cl4S 1.757(10) .
C3S H3S 0.9598 .

loop_
_geom_torsion_atom_site_label_1
_geom_torsion_atom_site_label_2
_geom_torsion_atom_site_label_3
_geom_torsion_atom_site_label_4
_geom_torsion
_geom_torsion_site_symmetry_1
O2 B1 O1 C9 -14.2(7) .
C3 B1 O1 C9 167.2(4) .
O1 B1 O2 C10 -5.4(7) .
C3 B1 O2 C10 173.3(4) .
B1 O1 C9 C91 148.6(9) .
B1 O1 C9 C10 26.5(7) .
B1 O1 C9 C92 -93.6(8) .
B1 O2 C10 C102 -96.9(9) .
B1 O2 C10 C101 141.7(9) .
B1 O2 C10 C9 21.4(7) .
O1 C9 C10 O2 -28.7(7) .
C91 C9 C10 O2 -146.2(7) .
C92 C9 C10 O2 84.1(10) .
O1 C9 C10 C102 85.9(9) .
C91 C9 C10 C102 -31.6(10) .
C92 C9 C10 C102 -161.3(7) .
O1 C9 C10 C101 -144.3(7) .
C91 C9 C10 C101 98.2(8) .
C92 C9 C10 C101 -31.5(10) .
O4 B2 O3 C11 8(3) .
C5 B2 O3 C11 -179.4(12) .
O3 B2 O4 C12 2(4) .
C5 B2 O4 C12 -170.8(15) .
B2 O3 C11 C112 117.9(14) .
B2 O3 C11 C111 -124.4(14) .
B2 O3 C11 C12 -13(2) .
B2 O4 C12 C122 -138(3) .
B2 O4 C12 C11 -10(4) .
B2 O4 C12 C121 103(3) .
O3 C11 C12 O4 14(3) .
C112 C11 C12 O4 -112(3) .
C111 C11 C12 O4 119(3) .
O3 C11 C12 C122 131.7(15) .
C112 C11 C12 C122 6(2) .
C111 C11 C12 C122 -123.2(18) .
O3 C11 C12 C121 -100.7(16) .
C112 C11 C12 C121 133.6(16) .
C111 C11 C12 C121 4.3(16) .
C8 N1 C1 C6 -118.6(3) 6_565
C8 N1 C1 C6 118.6(3) .
C7 N1 C1 C6 0.000(1) .
C8 N1 C1 C2 61.4(3) 6_565
C8 N1 C1 C2 -61.4(3) .
C7 N1 C1 C2 180.000(1) .
C6 C1 C2 F1 180.000(1) .
N1 C1 C2 F1 0.000(1) .
C6 C1 C2 C3 0.000(2) .
N1 C1 C2 C3 180.000(1) .
F1 C2 C3 C4 180.000(1) .
C1 C2 C3 C4 0.000(2) .
F1 C2 C3 B1 0.000(2) .
C1 C2 C3 B1 180.000(2) .
O1 B1 C3 C2 16.8(4) .
O2 B1 C3 C2 -161.7(3) .
O1 B1 C3 C4 -163.2(4) .
O2 B1 C3 C4 18.3(3) .
C2 C3 C4 C5 0.000(2) .
B1 C3 C4 C5 180.000(2) .
C3 C4 C5 C6 0.000(2) .
C3 C4 C5 B2 180.000(2) .
O4 B2 C5 C6 6(3) .
O3 B2 C5 C6 -166.3(9) .
O4 B2 C5 C4 -174(3) .
O3 B2 C5 C4 13.7(9) .
C4 C5 C6 C1 0.000(2) .
B2 C5 C6 C1 180.000(1) .
C2 C1 C6 C5 0.000(2) .
N1 C1 C6 C5 180.000(1) .
O12 S1 C17 C22 63.5(3) .
O12 S1 C17 C22 -63.5(3) 6_565
O11 S1 C17 C22 180.000(1) .
O12 S1 C17 C18 -116.5(3) .
O12 S1 C17 C18 116.5(3) 6_565
O11 S1 C17 C18 0.000(1) .
C22 C17 C18 C19 0.000(1) .
S1 C17 C18 C19 180.000(1) .
C17 C18 C19 C20 0.000(1) .
C18 C19 C20 C21 0.000(1) .
C18 C19 C20 C23 180.000(0) .
C19 C20 C21 C22 0.000(1) .
C23 C20 C21 C22 180.000(1) .
C18 C17 C22 C21 0.000(1) .
S1 C17 C22 C21 180.000(1) .
C20 C21 C22 C17 0.000(1) .
Cl4S C2S Cl3S C3S 0.000(2) .
Cl4S C3S Cl3S C2S 0.000(2) .
Cl3S C2S Cl4S C3S 0.000(1) .
Cl3S C3S Cl4S C2S 0.000(2) .
